data_7129540
loop_
_publ_author_name
'Bhajammanavar, Vinod'
'Mallik, Sumitava'
'Choutipalli, Venkata Surya Kumar'
'Subramanian, Venkatesan'
'Baidya, Mahiuddin'

_publ_section_title
;
 Diastereoselective access to [4,4]-carbospirocycles: governance of
 thermodynamic enolates with organocatalyst in vinylogous cascade
 annulation
;
_journal_name_full 'Chemical Communications'
_journal_paper_doi 10.1039/D1CC06544K
_journal_year 2022
_chemical_absolute_configuration unk
_chemical_formula_moiety 'C27 H24 N2 O3'
_chemical_formula_sum 'C27 H24 N2 O3'
_chemical_formula_weight 424.48
_space_group_crystal_system monoclinic
_space_group_IT_number 4
_space_group_name_Hall 'P 2yb'
_space_group_name_H-M_alt 'P 1 21 1'
_atom_sites_solution_hydrogens mixed
_audit_creation_method SHELXL-2018/3
_audit_update_record
;
2021-07-13 deposited with the CCDC.	2022-01-10 downloaded from the CCDC.
;
_cell_angle_alpha 90
_cell_angle_beta 92.4650(10)
_cell_angle_gamma 90
_cell_formula_units_Z 2
_cell_length_a 9.7603(4)
_cell_length_b 7.2351(3)
_cell_length_c 15.8107(6)
_cell_measurement_reflns_used 9918
_cell_measurement_temperature 296(2)
_cell_measurement_theta_max 72.32
_cell_measurement_theta_min 4.53
_cell_volume 1115.47(8)
_computing_cell_refinement 'APEX3/SAINT (Bruker, 2016)'
_computing_data_collection 'APEX3(Bruker, 2016)'
_computing_data_reduction 'SAINT/XPREP (Bruker, 2016)'
_computing_molecular_graphics 'ORTEP3 (Farrugia, 1997) and Mercury (Bruno et al., 2002)'
_computing_publication_material 'SHELXL-2018/3 (Sheldrick, 2018)'
_computing_structure_refinement 'SHELXL-2018/3 (Sheldrick, 2018)'
_computing_structure_solution 'SHELXT-2014/5 (Sheldrick, 2014)'
_diffrn_ambient_temperature 296(2)
_diffrn_measured_fraction_theta_full 0.990
_diffrn_measured_fraction_theta_max 0.987
_diffrn_measurement_device_type 'Bruker axs kappa apex3 CMOS Diffractometer'
_diffrn_measurement_method '\w and \f scan'
_diffrn_radiation_source 'micro-focus sealed tube'
_diffrn_radiation_type CuK\a
_diffrn_radiation_wavelength 1.54178
_diffrn_reflns_av_R_equivalents 0.0438
_diffrn_reflns_av_unetI/netI 0.0425
_diffrn_reflns_Laue_measured_fraction_full 0.990
_diffrn_reflns_Laue_measured_fraction_max 0.987
_diffrn_reflns_limit_h_max 11
_diffrn_reflns_limit_h_min -12
_diffrn_reflns_limit_k_max 8
_diffrn_reflns_limit_k_min -8
_diffrn_reflns_limit_l_max 19
_diffrn_reflns_limit_l_min -19
_diffrn_reflns_number 14745
_diffrn_reflns_point_group_measured_fraction_full 0.988
_diffrn_reflns_point_group_measured_fraction_max 0.981
_diffrn_reflns_theta_full 67.679
_diffrn_reflns_theta_max 72.312
_diffrn_reflns_theta_min 4.534
_exptl_absorpt_coefficient_mu 0.664
_exptl_absorpt_correction_T_max 0.7536
_exptl_absorpt_correction_T_min 0.6183
_exptl_absorpt_correction_type multi-scan
_exptl_absorpt_process_details 'SADABS (Bruker, 2016)'
_exptl_crystal_colour yellow
_exptl_crystal_density_diffrn 1.264
_exptl_crystal_description BLOCK
_exptl_crystal_F_000 448
_exptl_crystal_size_max 0.300
_exptl_crystal_size_mid 0.250
_exptl_crystal_size_min 0.200
_refine_diff_density_max 0.168
_refine_diff_density_min -0.139
_refine_diff_density_rms 0.036
_refine_ls_abs_structure_details
;
 Flack x determined using 1556 quotients [(I+)-(I-)]/[(I+)+(I-)]
 (Parsons, Flack and Wagner, Acta Cryst. B69 (2013) 249-259).
;
_refine_ls_abs_structure_Flack 0.20(13)
_refine_ls_extinction_coef 0.136(11)
_refine_ls_extinction_expression Fc^*^=kFc[1+0.001xFc^2^\l^3^/sin(2\q)]^-1/4^
_refine_ls_extinction_method 'SHELXL-2018/3 (Sheldrick 2018)'
_refine_ls_goodness_of_fit_ref 1.080
_refine_ls_hydrogen_treatment mixed
_refine_ls_matrix_type full
_refine_ls_number_parameters 296
_refine_ls_number_reflns 4304
_refine_ls_number_restraints 1
_refine_ls_restrained_S_all 1.080
_refine_ls_R_factor_all 0.0536
_refine_ls_R_factor_gt 0.0484
_refine_ls_shift/su_max 0.000
_refine_ls_shift/su_mean 0.000
_refine_ls_structure_factor_coef Fsqd
_refine_ls_weighting_details 'w=1/[\s^2^(Fo^2^)+(0.0780P)^2^+0.0877P] where P=(Fo^2^+2Fc^2^)/3'
_refine_ls_weighting_scheme calc
_refine_ls_wR_factor_gt 0.1314
_refine_ls_wR_factor_ref 0.1386
_reflns_Friedel_coverage 0.832
_reflns_Friedel_fraction_full 0.987
_reflns_Friedel_fraction_max 0.974
_reflns_number_gt 3827
_reflns_number_total 4304
_reflns_threshold_expression 'I > 2\s(I)'
_cod_data_source_file d1cc06544k2.cif
_cod_data_source_block 1147E
_cod_original_sg_symbol_H-M 'P 21'
_cod_database_code 7129540
_shelx_shelxl_version_number 2018/3
_shelx_space_group_comment
;
The symmetry employed for this shelxl refinement is uniquely defined
by the following loop, which should always be used as a source of
symmetry information in preference to the above space-group names.
They are only intended as comments.
;
_shelx_estimated_absorpt_t_min 0.826
_shelx_estimated_absorpt_t_max 0.879

loop_
_space_group_symop_operation_xyz
'x, y, z'
'-x, y+1/2, -z'

loop_
_atom_site_label
_atom_site_type_symbol
_atom_site_fract_x
_atom_site_fract_y
_atom_site_fract_z
_atom_site_U_iso_or_equiv
_atom_site_adp_type
_atom_site_occupancy
_atom_site_site_symmetry_order
_atom_site_calc_flag
_atom_site_refinement_flags_posn
_atom_site_refinement_flags_adp
_atom_site_refinement_flags_occupancy
_atom_site_disorder_assembly
_atom_site_disorder_group
C1 C 0.8511(3) 0.4281(4) 0.66081(18) 0.0647(7) Uani 1 1 d . . . . .
C2 C 0.9893(3) 0.3977(4) 0.6477(2) 0.0663(7) Uani 1 1 d . . . . .
H2 H 1.050735 0.384154 0.693954 0.080 Uiso 1 1 calc R U . . .
C3 C 1.0359(3) 0.3875(4) 0.5670(2) 0.0634(7) Uani 1 1 d . . . . .
H3 H 1.128741 0.368155 0.559479 0.076 Uiso 1 1 calc R U . . .
C4 C 0.9464(3) 0.4057(4) 0.49577(18) 0.0572(6) Uani 1 1 d . . . . .
C5 C 0.8071(3) 0.4374(4) 0.50906(17) 0.0551(6) Uani 1 1 d . . . . .
C6 C 0.7604(3) 0.4468(5) 0.59211(18) 0.0621(6) Uani 1 1 d . . . . .
H6 H 0.667782 0.465692 0.600589 0.075 Uiso 1 1 calc R U . . .
C7 C 0.7135(3) 0.4588(4) 0.43525(16) 0.0545(6) Uani 1 1 d . . . . .
C8 C 0.7718(3) 0.4765(4) 0.34902(16) 0.0549(6) Uani 1 1 d . . . . .
H8 H 0.807183 0.602647 0.344119 0.066 Uiso 1 1 calc R U . . .
C9 C 0.8921(3) 0.3454(5) 0.3414(2) 0.0658(7) Uani 1 1 d . . . . .
H9A H 0.861590 0.218921 0.348250 0.079 Uiso 1 1 calc R U . . .
H9B H 0.929366 0.357224 0.285766 0.079 Uiso 1 1 calc R U . . .
C10 C 1.0016(3) 0.3914(4) 0.40891(19) 0.0619(7) Uani 1 1 d . . . . .
H10A H 1.071794 0.296472 0.409220 0.074 Uiso 1 1 calc R U . . .
H10B H 1.044254 0.507784 0.394790 0.074 Uiso 1 1 calc R U . . .
C11 C 0.5749(3) 0.4674(4) 0.42906(16) 0.0598(6) Uani 1 1 d . . . . .
C12 C 0.5244(3) 0.4756(5) 0.33977(18) 0.0645(7) Uani 1 1 d . . . . .
C13 C 0.6491(3) 0.4575(4) 0.28541(17) 0.0595(6) Uani 1 1 d . . . . .
C14 C 0.4785(3) 0.4648(6) 0.4941(2) 0.0727(8) Uani 1 1 d . . . . .
C15 C 0.6377(4) 0.2788(5) 0.2333(2) 0.0720(8) Uani 1 1 d . . . . .
H15A H 0.727897 0.228010 0.224156 0.086 Uiso 1 1 calc R U . . .
H15B H 0.584028 0.187048 0.261939 0.086 Uiso 1 1 calc R U . . .
C16 C 0.5678(4) 0.3342(6) 0.1508(2) 0.0788(10) Uani 1 1 d . . . . .
C17 C 0.5890(3) 0.5369(6) 0.1332(2) 0.0760(9) Uani 1 1 d . . . . .
C18 C 0.6418(3) 0.6111(5) 0.2184(2) 0.0662(7) Uani 1 1 d . . . . .
C19 C 0.4565(4) 0.6336(9) 0.1029(3) 0.1030(15) Uani 1 1 d . . . . .
H19A H 0.424442 0.581550 0.049864 0.154 Uiso 1 1 calc R U . . .
H19B H 0.473743 0.763185 0.095874 0.154 Uiso 1 1 calc R U . . .
H19C H 0.388148 0.616754 0.144141 0.154 Uiso 1 1 calc R U . . .
C20 C 0.6987(4) 0.5653(7) 0.0656(2) 0.0881(11) Uani 1 1 d . . . . .
H20A H 0.665743 0.507192 0.013339 0.106 Uiso 1 1 calc R U . . .
H20B H 0.706698 0.696712 0.054696 0.106 Uiso 1 1 calc R U . . .
C21 C 0.8393(3) 0.4908(6) 0.0884(2) 0.0758(9) Uani 1 1 d . . . . .
C22 C 0.8747(5) 0.3114(7) 0.0700(3) 0.0960(13) Uani 1 1 d . . . . .
H22 H 0.810692 0.233252 0.043364 0.115 Uiso 1 1 calc R U . . .
C23 C 1.0062(6) 0.2467(9) 0.0911(4) 0.1174(17) Uani 1 1 d . . . . .
H23 H 1.029197 0.125106 0.078937 0.141 Uiso 1 1 calc R U . . .
C24 C 1.1018(5) 0.3605(10) 0.1296(4) 0.1128(17) Uani 1 1 d . . . . .
H24 H 1.189821 0.316990 0.142853 0.135 Uiso 1 1 calc R U . . .
C25 C 1.0678(4) 0.5380(8) 0.1486(3) 0.1000(13) Uani 1 1 d . . . . .
H25 H 1.132223 0.615319 0.175374 0.120 Uiso 1 1 calc R U . . .
C26 C 0.9382(4) 0.6027(7) 0.1282(3) 0.0845(10) Uani 1 1 d . . . . .
H26 H 0.916222 0.724120 0.141278 0.101 Uiso 1 1 calc R U . . .
C27 C 0.6805(4) 0.4903(7) 0.7593(2) 0.0931(12) Uani 1 1 d . . . . .
H27A H 0.664117 0.613134 0.738212 0.140 Uiso 1 1 calc R U . . .
H27B H 0.667961 0.487910 0.819197 0.140 Uiso 1 1 calc R U . . .
H27C H 0.617264 0.406208 0.731504 0.140 Uiso 1 1 calc R U . . .
N1 N 0.4033(3) 0.4891(6) 0.3088(2) 0.0896(10) Uani 1 1 d . . . . .
N2 N 0.3951(3) 0.4655(8) 0.5430(2) 0.1096(13) Uani 1 1 d . . . . .
O1 O 0.5030(4) 0.2288(6) 0.1040(2) 0.1124(12) Uani 1 1 d . . . . .
O2 O 0.6742(3) 0.7698(4) 0.23302(16) 0.0838(7) Uani 1 1 d . . . . .
O3 O 0.8162(3) 0.4370(4) 0.74317(14) 0.0828(7) Uani 1 1 d . . . . .
H1 H 0.341(5) 0.495(6) 0.353(3) 0.097(13) Uiso 1 1 d . . . . .

loop_
_atom_site_aniso_label
_atom_site_aniso_U_11
_atom_site_aniso_U_22
_atom_site_aniso_U_33
_atom_site_aniso_U_23
_atom_site_aniso_U_13
_atom_site_aniso_U_12
C1 0.0767(17) 0.0607(16) 0.0568(14) 0.0004(12) 0.0038(12) 0.0034(14)
C2 0.0685(17) 0.0606(16) 0.0688(17) 0.0020(13) -0.0076(13) 0.0063(13)
C3 0.0559(14) 0.0589(15) 0.0749(18) 0.0040(12) -0.0019(12) 0.0066(11)
C4 0.0540(13) 0.0517(13) 0.0658(16) 0.0049(11) 0.0025(11) 0.0037(10)
C5 0.0540(13) 0.0528(13) 0.0587(14) 0.0012(11) 0.0042(10) 0.0019(11)
C6 0.0607(14) 0.0651(16) 0.0608(14) 0.0022(13) 0.0064(11) 0.0031(13)
C7 0.0524(12) 0.0549(13) 0.0564(13) 0.0013(12) 0.0062(10) 0.0004(11)
C8 0.0518(13) 0.0566(14) 0.0565(13) 0.0012(11) 0.0070(10) -0.0012(11)
C9 0.0612(15) 0.0720(18) 0.0648(16) -0.0017(13) 0.0078(12) 0.0100(13)
C10 0.0524(14) 0.0646(16) 0.0691(17) 0.0037(12) 0.0081(12) 0.0089(11)
C11 0.0535(13) 0.0686(16) 0.0576(14) 0.0034(13) 0.0048(10) 0.0024(12)
C12 0.0523(13) 0.0788(18) 0.0626(15) 0.0019(14) 0.0033(10) -0.0019(13)
C13 0.0557(13) 0.0680(16) 0.0549(13) 0.0012(13) 0.0035(10) 0.0003(13)
C14 0.0527(14) 0.098(2) 0.0681(17) 0.0068(17) 0.0088(12) 0.0025(16)
C15 0.0694(17) 0.0784(19) 0.0683(18) -0.0073(15) 0.0036(14) -0.0042(15)
C16 0.0658(17) 0.109(3) 0.0613(17) -0.0142(17) 0.0041(14) -0.0160(18)
C17 0.0635(17) 0.110(3) 0.0547(15) 0.0052(16) 0.0013(12) -0.0017(17)
C18 0.0590(15) 0.077(2) 0.0630(16) 0.0047(14) 0.0050(12) 0.0052(14)
C19 0.071(2) 0.161(5) 0.077(2) 0.011(3) -0.0034(17) 0.016(3)
C20 0.075(2) 0.128(3) 0.0610(17) 0.0110(19) 0.0061(14) 0.000(2)
C21 0.0673(17) 0.101(3) 0.0604(15) -0.0003(16) 0.0120(12) -0.0044(17)
C22 0.088(2) 0.109(3) 0.093(3) -0.026(2) 0.022(2) -0.007(2)
C23 0.115(4) 0.110(4) 0.130(4) -0.015(3) 0.045(3) 0.017(3)
C24 0.077(3) 0.144(5) 0.119(4) 0.004(3) 0.023(2) 0.012(3)
C25 0.067(2) 0.130(4) 0.104(3) -0.006(3) 0.0121(19) -0.010(2)
C26 0.072(2) 0.100(3) 0.083(2) 0.000(2) 0.0148(17) -0.0089(19)
C27 0.098(3) 0.110(3) 0.073(2) -0.002(2) 0.0227(18) 0.007(2)
N1 0.0548(14) 0.142(3) 0.0720(16) 0.0039(19) -0.0001(12) 0.0036(17)
N2 0.0689(17) 0.171(4) 0.091(2) 0.017(3) 0.0257(15) 0.007(2)
O1 0.111(2) 0.150(3) 0.0749(17) -0.0219(18) -0.0046(15) -0.042(2)
O2 0.0996(18) 0.0743(15) 0.0772(15) 0.0108(12) 0.0022(12) 0.0064(13)
O3 0.0964(16) 0.0958(17) 0.0564(11) -0.0001(12) 0.0050(10) 0.0120(14)

loop_
_atom_type_symbol
_atom_type_description
_atom_type_scat_dispersion_real
_atom_type_scat_dispersion_imag
_atom_type_scat_source
C C 0.0181 0.0091 'International Tables Vol C Tables 4.2.6.8 and 6.1.1.4'
H H 0.0000 0.0000 'International Tables Vol C Tables 4.2.6.8 and 6.1.1.4'
N N 0.0311 0.0180 'International Tables Vol C Tables 4.2.6.8 and 6.1.1.4'
O O 0.0492 0.0322 'International Tables Vol C Tables 4.2.6.8 and 6.1.1.4'

loop_
_geom_angle_atom_site_label_1
_geom_angle_atom_site_label_2
_geom_angle_atom_site_label_3
_geom_angle
_geom_angle_site_symmetry_1
_geom_angle_site_symmetry_3
_geom_angle_publ_flag
O3 C1 C6 124.8(3) . . ?
O3 C1 C2 115.7(3) . . ?
C6 C1 C2 119.5(3) . . ?
C3 C2 C1 120.5(3) . . ?
C3 C2 H2 119.8 . . ?
C1 C2 H2 119.8 . . ?
C2 C3 C4 121.5(3) . . ?
C2 C3 H3 119.3 . . ?
C4 C3 H3 119.3 . . ?
C3 C4 C5 118.0(3) . . ?
C3 C4 C10 119.6(2) . . ?
C5 C4 C10 122.4(2) . . ?
C4 C5 C6 120.1(2) . . ?
C4 C5 C7 118.4(2) . . ?
C6 C5 C7 121.6(2) . . ?
C1 C6 C5 120.5(3) . . ?
C1 C6 H6 119.7 . . ?
C5 C6 H6 119.7 . . ?
C11 C7 C5 130.7(2) . . ?
C11 C7 C8 110.2(2) . . ?
C5 C7 C8 119.0(2) . . ?
C7 C8 C9 110.0(2) . . ?
C7 C8 C13 105.7(2) . . ?
C9 C8 C13 118.4(2) . . ?
C7 C8 H8 107.4 . . ?
C9 C8 H8 107.4 . . ?
C13 C8 H8 107.4 . . ?
C10 C9 C8 109.4(2) . . ?
C10 C9 H9A 109.8 . . ?
C8 C9 H9A 109.8 . . ?
C10 C9 H9B 109.8 . . ?
C8 C9 H9B 109.8 . . ?
H9A C9 H9B 108.2 . . ?
C4 C10 C9 113.0(2) . . ?
C4 C10 H10A 109.0 . . ?
C9 C10 H10A 109.0 . . ?
C4 C10 H10B 109.0 . . ?
C9 C10 H10B 109.0 . . ?
H10A C10 H10B 107.8 . . ?
C7 C11 C14 129.6(2) . . ?
C7 C11 C12 111.3(2) . . ?
C14 C11 C12 119.1(2) . . ?
N1 C12 C11 130.0(3) . . ?
N1 C12 C13 122.9(3) . . ?
C11 C12 C13 107.1(2) . . ?
C12 C13 C15 109.5(3) . . ?
C12 C13 C18 108.2(2) . . ?
C15 C13 C18 103.8(2) . . ?
C12 C13 C8 104.0(2) . . ?
C15 C13 C8 117.6(3) . . ?
C18 C13 C8 113.5(2) . . ?
N2 C14 C11 176.0(4) . . ?
C16 C15 C13 105.1(3) . . ?
C16 C15 H15A 110.7 . . ?
C13 C15 H15A 110.7 . . ?
C16 C15 H15B 110.7 . . ?
C13 C15 H15B 110.7 . . ?
H15A C15 H15B 108.8 . . ?
O1 C16 C15 124.4(4) . . ?
O1 C16 C17 124.6(4) . . ?
C15 C16 C17 111.1(3) . . ?
C16 C17 C18 102.9(3) . . ?
C16 C17 C19 112.4(4) . . ?
C18 C17 C19 111.4(3) . . ?
C16 C17 C20 111.0(3) . . ?
C18 C17 C20 110.1(3) . . ?
C19 C17 C20 108.8(3) . . ?
O2 C18 C17 125.5(3) . . ?
O2 C18 C13 123.4(3) . . ?
C17 C18 C13 111.1(3) . . ?
C17 C19 H19A 109.5 . . ?
C17 C19 H19B 109.5 . . ?
H19A C19 H19B 109.5 . . ?
C17 C19 H19C 109.5 . . ?
H19A C19 H19C 109.5 . . ?
H19B C19 H19C 109.5 . . ?
C21 C20 C17 115.8(3) . . ?
C21 C20 H20A 108.3 . . ?
C17 C20 H20A 108.3 . . ?
C21 C20 H20B 108.3 . . ?
C17 C20 H20B 108.3 . . ?
H20A C20 H20B 107.4 . . ?
C22 C21 C26 117.9(4) . . ?
C22 C21 C20 121.5(4) . . ?
C26 C21 C20 120.6(4) . . ?
C21 C22 C23 120.2(4) . . ?
C21 C22 H22 119.9 . . ?
C23 C22 H22 119.9 . . ?
C24 C23 C22 120.5(5) . . ?
C24 C23 H23 119.7 . . ?
C22 C23 H23 119.7 . . ?
C25 C24 C23 119.8(5) . . ?
C25 C24 H24 120.1 . . ?
C23 C24 H24 120.1 . . ?
C24 C25 C26 120.0(5) . . ?
C24 C25 H25 120.0 . . ?
C26 C25 H25 120.0 . . ?
C25 C26 C21 121.5(4) . . ?
C25 C26 H26 119.2 . . ?
C21 C26 H26 119.2 . . ?
O3 C27 H27A 109.5 . . ?
O3 C27 H27B 109.5 . . ?
H27A C27 H27B 109.5 . . ?
O3 C27 H27C 109.5 . . ?
H27A C27 H27C 109.5 . . ?
H27B C27 H27C 109.5 . . ?
C12 N1 H1 109(3) . . ?
C1 O3 C27 117.4(3) . . ?

loop_
_geom_bond_atom_site_label_1
_geom_bond_atom_site_label_2
_geom_bond_distance
_geom_bond_site_symmetry_2
_geom_bond_publ_flag
C1 O3 1.361(4) . ?
C1 C6 1.378(4) . ?
C1 C2 1.392(5) . ?
C2 C3 1.376(5) . ?
C2 H2 0.9300 . ?
C3 C4 1.401(4) . ?
C3 H3 0.9300 . ?
C4 C5 1.404(4) . ?
C4 C10 1.500(4) . ?
C5 C6 1.410(4) . ?
C5 C7 1.459(4) . ?
C6 H6 0.9300 . ?
C7 C11 1.353(4) . ?
C7 C8 1.505(3) . ?
C8 C9 1.518(4) . ?
C8 C13 1.536(4) . ?
C8 H8 0.9800 . ?
C9 C10 1.515(4) . ?
C9 H9A 0.9700 . ?
C9 H9B 0.9700 . ?
C10 H10A 0.9700 . ?
C10 H10B 0.9700 . ?
C11 C14 1.423(4) . ?
C11 C12 1.476(4) . ?
C12 N1 1.263(4) . ?
C12 C13 1.526(4) . ?
C13 C15 1.535(5) . ?
C13 C18 1.535(4) . ?
C14 N2 1.147(4) . ?
C15 C16 1.501(5) . ?
C15 H15A 0.9700 . ?
C15 H15B 0.9700 . ?
C16 O1 1.219(5) . ?
C16 C17 1.509(6) . ?
C17 C18 1.520(5) . ?
C17 C19 1.528(5) . ?
C17 C20 1.558(5) . ?
C18 O2 1.211(4) . ?
C19 H19A 0.9600 . ?
C19 H19B 0.9600 . ?
C19 H19C 0.9600 . ?
C20 C21 1.504(5) . ?
C20 H20A 0.9700 . ?
C20 H20B 0.9700 . ?
C21 C22 1.378(6) . ?
C21 C26 1.390(5) . ?
C22 C23 1.393(7) . ?
C22 H22 0.9300 . ?
C23 C24 1.368(9) . ?
C23 H23 0.9300 . ?
C24 C25 1.363(8) . ?
C24 H24 0.9300 . ?
C25 C26 1.374(6) . ?
C25 H25 0.9300 . ?
C26 H26 0.9300 . ?
C27 O3 1.414(5) . ?
C27 H27A 0.9600 . ?
C27 H27B 0.9600 . ?
C27 H27C 0.9600 . ?
N1 H1 0.95(5) . ?

loop_
_geom_torsion_atom_site_label_1
_geom_torsion_atom_site_label_2
_geom_torsion_atom_site_label_3
_geom_torsion_atom_site_label_4
_geom_torsion
_geom_torsion_site_symmetry_1
_geom_torsion_site_symmetry_2
_geom_torsion_site_symmetry_3
_geom_torsion_site_symmetry_4
_geom_torsion_publ_flag
O3 C1 C2 C3 -179.6(3) . . . . ?
C6 C1 C2 C3 0.5(4) . . . . ?
C1 C2 C3 C4 -0.5(4) . . . . ?
C2 C3 C4 C5 0.9(4) . . . . ?
C2 C3 C4 C10 -179.3(3) . . . . ?
C3 C4 C5 C6 -1.1(4) . . . . ?
C10 C4 C5 C6 179.0(3) . . . . ?
C3 C4 C5 C7 179.2(2) . . . . ?
C10 C4 C5 C7 -0.6(4) . . . . ?
O3 C1 C6 C5 179.3(3) . . . . ?
C2 C1 C6 C5 -0.7(5) . . . . ?
C4 C5 C6 C1 1.1(4) . . . . ?
C7 C5 C6 C1 -179.3(3) . . . . ?
C4 C5 C7 C11 170.8(3) . . . . ?
C6 C5 C7 C11 -8.8(5) . . . . ?
C4 C5 C7 C8 -9.6(4) . . . . ?
C6 C5 C7 C8 170.8(3) . . . . ?
C11 C7 C8 C9 -140.3(3) . . . . ?
C5 C7 C8 C9 40.0(3) . . . . ?
C11 C7 C8 C13 -11.3(3) . . . . ?
C5 C7 C8 C13 169.0(2) . . . . ?
C7 C8 C9 C10 -59.4(3) . . . . ?
C13 C8 C9 C10 178.9(2) . . . . ?
C3 C4 C10 C9 159.4(3) . . . . ?
C5 C4 C10 C9 -20.7(4) . . . . ?
C8 C9 C10 C4 50.3(3) . . . . ?
C5 C7 C11 C14 2.6(6) . . . . ?
C8 C7 C11 C14 -177.0(3) . . . . ?
C5 C7 C11 C12 -175.6(3) . . . . ?
C8 C7 C11 C12 4.7(4) . . . . ?
C7 C11 C12 N1 -178.1(4) . . . . ?
C14 C11 C12 N1 3.5(6) . . . . ?
C7 C11 C12 C13 3.9(4) . . . . ?
C14 C11 C12 C13 -174.5(3) . . . . ?
N1 C12 C13 C15 -62.2(5) . . . . ?
C11 C12 C13 C15 116.0(3) . . . . ?
N1 C12 C13 C18 50.3(5) . . . . ?
C11 C12 C13 C18 -131.5(3) . . . . ?
N1 C12 C13 C8 171.3(4) . . . . ?
C11 C12 C13 C8 -10.5(3) . . . . ?
C7 C8 C13 C12 12.9(3) . . . . ?
C9 C8 C13 C12 136.8(3) . . . . ?
C7 C8 C13 C15 -108.3(3) . . . . ?
C9 C8 C13 C15 15.6(4) . . . . ?
C7 C8 C13 C18 130.3(3) . . . . ?
C9 C8 C13 C18 -105.9(3) . . . . ?
C12 C13 C15 C16 92.2(3) . . . . ?
C18 C13 C15 C16 -23.1(3) . . . . ?
C8 C13 C15 C16 -149.5(3) . . . . ?
C13 C15 C16 O1 -156.1(4) . . . . ?
C13 C15 C16 C17 24.3(4) . . . . ?
O1 C16 C17 C18 166.0(4) . . . . ?
C15 C16 C17 C18 -14.4(4) . . . . ?
O1 C16 C17 C19 46.0(5) . . . . ?
C15 C16 C17 C19 -134.5(3) . . . . ?
O1 C16 C17 C20 -76.2(5) . . . . ?
C15 C16 C17 C20 103.4(3) . . . . ?
C16 C17 C18 O2 179.0(3) . . . . ?
C19 C17 C18 O2 -60.3(5) . . . . ?
C20 C17 C18 O2 60.6(5) . . . . ?
C16 C17 C18 C13 -1.1(3) . . . . ?
C19 C17 C18 C13 119.6(4) . . . . ?
C20 C17 C18 C13 -119.5(3) . . . . ?
C12 C13 C18 O2 78.9(4) . . . . ?
C15 C13 C18 O2 -164.8(3) . . . . ?
C8 C13 C18 O2 -35.9(4) . . . . ?
C12 C13 C18 C17 -101.0(3) . . . . ?
C15 C13 C18 C17 15.3(3) . . . . ?
C8 C13 C18 C17 144.1(3) . . . . ?
C16 C17 C20 C21 -60.2(5) . . . . ?
C18 C17 C20 C21 53.2(5) . . . . ?
C19 C17 C20 C21 175.6(4) . . . . ?
C17 C20 C21 C22 88.5(5) . . . . ?
C17 C20 C21 C26 -92.2(5) . . . . ?
C26 C21 C22 C23 0.0(6) . . . . ?
C20 C21 C22 C23 179.4(4) . . . . ?
C21 C22 C23 C24 -0.6(8) . . . . ?
C22 C23 C24 C25 0.9(9) . . . . ?
C23 C24 C25 C26 -0.7(8) . . . . ?
C24 C25 C26 C21 0.2(7) . . . . ?
C22 C21 C26 C25 0.2(6) . . . . ?
C20 C21 C26 C25 -179.2(3) . . . . ?
C6 C1 O3 C27 -7.7(5) . . . . ?
C2 C1 O3 C27 172.3(3) . . . . ?
